data_1573302
loop_
_publ_author_name
'He, Yicheng'
'Yan, Biwei'
'Ma, Cheng'
'Ni, Shaofei'
'Guo, Wusheng'

_publ_section_title
;
 Ni-Catalyzed Asymmetric Decarboxylation for the Construction of
 Carbocycles with Contiguous Quaternary Carbon Stereocenters
;
_journal_name_full 'Chemical Science'
_journal_paper_doi 10.1039/D4SC06849A
_journal_year 2024
_chemical_absolute_configuration ad
_chemical_formula_moiety 'C28 H21 N O2'
_chemical_formula_sum 'C28 H21 N O2'
_chemical_formula_weight 403.46
_space_group_crystal_system orthorhombic
_space_group_IT_number 19
_space_group_name_Hall 'P 2ac 2ab'
_space_group_name_H-M_alt 'P 21 21 21'
_atom_sites_solution_hydrogens mixed
_atom_sites_solution_primary dual
_audit_creation_date 2022-07-26
_audit_creation_method
;
Olex2 1.5-beta
(compiled 2021.12.09 svn.r5202d8cf for OlexSys, GUI svn.r6439)
;
_audit_update_record
;
2024-10-08 deposited with the CCDC.	2024-11-25 downloaded from the CCDC.
;
_cell_angle_alpha 90
_cell_angle_beta 90
_cell_angle_gamma 90
_cell_formula_units_Z 4
_cell_length_a 6.22984(13)
_cell_length_b 15.4298(4)
_cell_length_c 22.0803(5)
_cell_measurement_reflns_used 8462
_cell_measurement_temperature 170.00(10)
_cell_measurement_theta_max 73.5370
_cell_measurement_theta_min 2.7760
_cell_volume 2122.47(9)
_computing_cell_refinement 'CrysAlisPro 1.171.38.43f (Rigaku OD, 2015)'
_computing_data_collection 'CrysAlisPro 1.171.38.43f (Rigaku OD, 2015)'
_computing_data_reduction 'CrysAlisPro 1.171.38.43f (Rigaku OD, 2015)'
_computing_molecular_graphics 'Olex2 1.5-beta (Dolomanov et al., 2009)'
_computing_publication_material 'Olex2 1.5-beta (Dolomanov et al., 2009)'
_computing_structure_refinement 'SHELXL 2017/1 (Sheldrick, 2015)'
_computing_structure_solution 'SHELXT  (Sheldrick, 2015)'
_diffrn_ambient_environment N~2~
_diffrn_ambient_temperature 170.00(10)
_diffrn_detector 'CCD plate'
_diffrn_detector_area_resol_mean 5.2684
_diffrn_detector_type AtlasS2
_diffrn_measured_fraction_theta_full 1.000
_diffrn_measured_fraction_theta_max 0.986
_diffrn_measurement_details
;
List of Runs (angles in degrees, time in seconds):

  # Type    Start    End  Width  t~exp~   \w     \q     \k     \f   Frames
#--------------------------------------------------------------------------
  1  \w   -129.00  47.00   1.00    1.00    --  -40.73   0.00-150.00  176
  2  \w     23.00  97.00   1.00    1.00    --   40.73-125.00 -30.00   74
  3  \w      1.00  82.00   1.00    1.00    --   40.73 -99.00-150.00   81
  4  \w     34.00 121.00   1.00    1.00    --  106.95-125.00  60.00   87
  5  \w     34.00 121.00   1.00    1.00    --  106.95-125.00-180.00   87
  6  \w     94.00 178.00   1.00    1.00    --  106.95 125.00 120.00   84
  7  \w     81.00 178.00   1.00    1.00    --  106.95  45.00  60.00   97
  8  \w     79.00 178.00   1.00    1.00    --  106.95  30.00 -60.00   99
  9  \w     25.00 109.00   1.00    1.00    --  106.95 -95.00-150.00   84
 10  \w   -115.00 -16.00   1.00    1.00    --  -40.73 -38.00 120.00   99
;
_diffrn_measurement_device 'four-circle diffractometer'
_diffrn_measurement_device_type 'SuperNova, Dual, Cu at zero, AtlasS2'
_diffrn_measurement_method '\w scans'
_diffrn_orient_matrix_type 'CrysAlisPro convention (1999,Acta A55,543-557)'
_diffrn_orient_matrix_UB_11 -0.0279567000
_diffrn_orient_matrix_UB_12 0.0458681000
_diffrn_orient_matrix_UB_13 -0.0614769000
_diffrn_orient_matrix_UB_21 0.0689909000
_diffrn_orient_matrix_UB_22 0.0863807000
_diffrn_orient_matrix_UB_23 0.0290413000
_diffrn_orient_matrix_UB_31 0.2359302000
_diffrn_orient_matrix_UB_32 -0.0197882000
_diffrn_orient_matrix_UB_33 -0.0157129000
_diffrn_radiation_monochromator mirror
_diffrn_radiation_probe x-ray
_diffrn_radiation_type 'Cu K\a'
_diffrn_radiation_wavelength 1.54184
_diffrn_reflns_av_R_equivalents 0.0305
_diffrn_reflns_av_unetI/netI 0.0314
_diffrn_reflns_Laue_measured_fraction_full 1.000
_diffrn_reflns_Laue_measured_fraction_max 0.986
_diffrn_reflns_limit_h_max 7
_diffrn_reflns_limit_h_min -5
_diffrn_reflns_limit_k_max 19
_diffrn_reflns_limit_k_min -18
_diffrn_reflns_limit_l_max 26
_diffrn_reflns_limit_l_min -26
_diffrn_reflns_number 11751
_diffrn_reflns_point_group_measured_fraction_full 1.000
_diffrn_reflns_point_group_measured_fraction_max 0.978
_diffrn_reflns_theta_full 67.684
_diffrn_reflns_theta_max 73.463
_diffrn_reflns_theta_min 3.495
_diffrn_source 'micro-focus sealed X-ray tube'
_diffrn_source_type 'SuperNova (Cu) X-ray Source'
_exptl_absorpt_coefficient_mu 0.624
_exptl_absorpt_correction_T_max 1.00000
_exptl_absorpt_correction_T_min 0.57701
_exptl_absorpt_correction_type multi-scan
_exptl_absorpt_process_details
;
CrysAlisPro 1.171.38.43f (Rigaku Oxford Diffraction, 2015)
Empirical absorption correction using spherical harmonics,
 implemented in SCALE3 ABSPACK scaling algorithm.
;
_exptl_crystal_colour 'light colourless'
_exptl_crystal_density_diffrn 1.263
_exptl_crystal_description block
_exptl_crystal_F_000 848
_exptl_crystal_size_max 0.14
_exptl_crystal_size_mid 0.12
_exptl_crystal_size_min 0.1
_refine_diff_density_max 0.205
_refine_diff_density_min -0.154
_refine_diff_density_rms 0.033
_refine_ls_abs_structure_details
;
 Flack x determined using 1562 quotients [(I+)-(I-)]/[(I+)+(I-)]
 (Parsons, Flack and Wagner, Acta Cryst. B69 (2013) 249-259).
;
_refine_ls_abs_structure_Flack 0.07(12)
_refine_ls_extinction_coef 0.0058(5)
_refine_ls_extinction_expression Fc^*^=kFc[1+0.001xFc^2^\l^3^/sin(2\q)]^-1/4^
_refine_ls_extinction_method 'SHELXL-2017/1 (Sheldrick 2017)'
_refine_ls_goodness_of_fit_ref 1.040
_refine_ls_hydrogen_treatment mixed
_refine_ls_matrix_type full
_refine_ls_number_parameters 289
_refine_ls_number_reflns 4186
_refine_ls_number_restraints 0
_refine_ls_restrained_S_all 1.040
_refine_ls_R_factor_all 0.0357
_refine_ls_R_factor_gt 0.0337
_refine_ls_shift/su_max 0.000
_refine_ls_shift/su_mean 0.000
_refine_ls_structure_factor_coef Fsqd
_refine_ls_weighting_details 'w=1/[\s^2^(Fo^2^)+(0.0509P)^2^+0.1089P] where P=(Fo^2^+2Fc^2^)/3'
_refine_ls_weighting_scheme calc
_refine_ls_wR_factor_gt 0.0863
_refine_ls_wR_factor_ref 0.0879
_reflns_Friedel_coverage 0.714
_reflns_Friedel_fraction_full 1.000
_reflns_Friedel_fraction_max 0.966
_reflns_number_gt 4006
_reflns_number_total 4186
_reflns_threshold_expression 'I > 2\s(I)'
_cod_data_source_file d4sc06849a2.cif
_cod_data_source_block 546-2
_cod_original_cell_volume 2122.48(8)
_cod_database_code 1573302
_shelx_shelxl_version_number 2017/1
_shelx_space_group_comment
;
The symmetry employed for this shelxl refinement is uniquely defined
by the following loop, which should always be used as a source of
symmetry information in preference to the above space-group names.
They are only intended as comments.
;
_olex2_refinement_description
;
1. Fixed Uiso
 At 1.2 times of:
  All C(H) groups, All C(H,H) groups
2.a Ternary CH refined with riding coordinates:
 C11(H11), C13(H13)
2.b Secondary CH2 refined with riding coordinates:
 C12(H12A,H12B)
2.c Aromatic/amide H refined with riding coordinates:
 C2(H2), C3(H3), C4(H4), C5(H5), C6(H6), C15(H15), C16(H16), C18(H18),
 C19(H19), C21(H21), C22(H22), C23(H23), C24(H24), C25(H25), C26(H26)
;
_olex2_date_sample_data_collection 2022-07-25
_olex2_submission_special_instructions 'No special instructions were received'
_oxdiff_exptl_absorpt_empirical_details
;
Empirical correction (ABSPACK) includes:
- Absorption correction using spherical harmonics
- Frame scaling
;
_oxdiff_exptl_absorpt_empirical_full_max 2.113
_oxdiff_exptl_absorpt_empirical_full_min 0.464

loop_
_space_group_symop_operation_xyz
'x, y, z'
'-x+1/2, -y, z+1/2'
'-x, y+1/2, -z+1/2'
'x+1/2, -y+1/2, -z'

loop_
_atom_site_label
_atom_site_type_symbol
_atom_site_fract_x
_atom_site_fract_y
_atom_site_fract_z
_atom_site_U_iso_or_equiv
_atom_site_adp_type
_atom_site_occupancy
_atom_site_site_symmetry_order
_atom_site_calc_flag
_atom_site_refinement_flags_posn
_atom_site_refinement_flags_adp
_atom_site_refinement_flags_occupancy
_atom_site_disorder_assembly
_atom_site_disorder_group
O1 O 0.1093(2) 0.29966(9) 0.25865(6) 0.0379(3) Uani 1 1 d . . . . .
O2 O 0.1875(2) 0.15813(9) 0.24799(6) 0.0312(3) Uani 1 1 d . . . . .
N1 N 0.6085(3) 0.40301(11) 0.20219(9) 0.0455(5) Uani 1 1 d . . . . .
C1 C 0.3544(3) 0.18343(12) 0.12850(8) 0.0275(4) Uani 1 1 d . . . . .
C2 C 0.2406(3) 0.25827(14) 0.11393(9) 0.0338(4) Uani 1 1 d . . . . .
H2 H 0.248934 0.306302 0.139261 0.041 Uiso 1 1 calc R U . . .
C3 C 0.1150(4) 0.26211(16) 0.06222(9) 0.0429(5) Uani 1 1 d . . . . .
H3 H 0.040004 0.312588 0.053186 0.051 Uiso 1 1 calc R U . . .
C4 C 0.1007(4) 0.19197(17) 0.02422(10) 0.0470(6) Uani 1 1 d . . . . .
H4 H 0.014743 0.194499 -0.010175 0.056 Uiso 1 1 calc R U . . .
C5 C 0.2145(4) 0.11774(17) 0.03743(10) 0.0488(6) Uani 1 1 d . . . . .
H5 H 0.206348 0.070264 0.011587 0.059 Uiso 1 1 calc R U . . .
C6 C 0.3411(4) 0.11338(14) 0.08904(9) 0.0397(5) Uani 1 1 d . . . . .
H6 H 0.417938 0.063078 0.097331 0.048 Uiso 1 1 calc R U . . .
C7 C 0.4901(3) 0.17318(11) 0.18571(8) 0.0243(4) Uani 1 1 d . . . . .
C8 C 0.4751(3) 0.24933(11) 0.23206(8) 0.0241(4) Uani 1 1 d . . . . .
C9 C 0.5477(3) 0.33581(12) 0.21466(8) 0.0294(4) Uani 1 1 d . . . . .
C10 C 0.2362(3) 0.24359(12) 0.24740(8) 0.0277(4) Uani 1 1 d . . . . .
C11 C 0.3849(3) 0.11134(12) 0.23219(8) 0.0277(4) Uani 1 1 d . . . . .
H11 H 0.360831 0.052481 0.216966 0.033 Uiso 1 1 calc R U . . .
C12 C 0.5274(3) 0.11575(12) 0.28805(8) 0.0300(4) Uani 1 1 d . . . . .
H12A H 0.650303 0.077560 0.284171 0.036 Uiso 1 1 calc R U . . .
H12B H 0.448115 0.100518 0.324336 0.036 Uiso 1 1 calc R U . . .
C13 C 0.5975(3) 0.21211(11) 0.28925(8) 0.0262(4) Uani 1 1 d . . . . .
H13 H 0.751861 0.214446 0.280869 0.031 Uiso 1 1 calc R U . . .
C14 C 0.5560(3) 0.26185(12) 0.34694(8) 0.0272(4) Uani 1 1 d . . . . .
C15 C 0.7071(3) 0.32105(13) 0.36778(9) 0.0314(4) Uani 1 1 d . . . . .
H15 H 0.833924 0.328827 0.346221 0.038 Uiso 1 1 calc R U . . .
C16 C 0.6723(3) 0.36877(13) 0.42017(9) 0.0328(4) Uani 1 1 d . . . . .
H16 H 0.776610 0.407601 0.433254 0.039 Uiso 1 1 calc R U . . .
C17 C 0.4836(3) 0.35950(12) 0.45350(8) 0.0291(4) Uani 1 1 d . . . . .
C18 C 0.3321(3) 0.30017(13) 0.43259(9) 0.0334(4) Uani 1 1 d . . . . .
H18 H 0.204905 0.292678 0.454012 0.040 Uiso 1 1 calc R U . . .
C19 C 0.3673(3) 0.25210(13) 0.38049(8) 0.0321(4) Uani 1 1 d . . . . .
H19 H 0.263732 0.212765 0.367651 0.039 Uiso 1 1 calc R U . . .
C20 C 0.4441(3) 0.41181(12) 0.50886(8) 0.0300(4) Uani 1 1 d . . . . .
C21 C 0.6069(3) 0.42669(13) 0.55053(9) 0.0340(4) Uani 1 1 d . . . . .
H21 H 0.742676 0.403636 0.543658 0.041 Uiso 1 1 calc R U . . .
C22 C 0.5699(4) 0.47556(14) 0.60236(9) 0.0377(5) Uani 1 1 d . . . . .
H22 H 0.680910 0.485411 0.629663 0.045 Uiso 1 1 calc R U . . .
C23 C 0.3694(4) 0.50938(13) 0.61337(9) 0.0385(5) Uani 1 1 d . . . . .
H23 H 0.344324 0.541320 0.648382 0.046 Uiso 1 1 calc R U . . .
C24 C 0.2057(4) 0.49590(17) 0.57251(10) 0.0459(6) Uani 1 1 d . . . . .
H24 H 0.070482 0.519387 0.579571 0.055 Uiso 1 1 calc R U . . .
C25 C 0.2431(3) 0.44719(16) 0.52079(10) 0.0430(5) Uani 1 1 d . . . . .
H25 H 0.131649 0.438000 0.493535 0.052 Uiso 1 1 calc R U . . .
C26 C 0.7176(3) 0.14895(13) 0.16851(9) 0.0305(4) Uani 1 1 d . . . . .
H26 H 0.809014 0.192582 0.155133 0.037 Uiso 1 1 calc R U . . .
C27 C 0.7915(3) 0.07062(14) 0.17146(10) 0.0370(5) Uani 1 1 d . . . . .
C28 C 0.8581(5) -0.00864(17) 0.17662(16) 0.0572(7) Uani 1 1 d . . . . .
H28A H 0.835(6) -0.050(2) 0.1443(16) 0.093(12) Uiso 1 1 d . . . . .
H28B H 0.932(6) -0.035(2) 0.2135(17) 0.095(12) Uiso 1 1 d . . . . .

loop_
_atom_site_aniso_label
_atom_site_aniso_U_11
_atom_site_aniso_U_22
_atom_site_aniso_U_33
_atom_site_aniso_U_23
_atom_site_aniso_U_13
_atom_site_aniso_U_12
O1 0.0295(7) 0.0423(8) 0.0418(8) -0.0054(6) 0.0046(6) 0.0073(6)
O2 0.0240(6) 0.0342(7) 0.0352(7) -0.0001(6) 0.0027(5) -0.0058(5)
N1 0.0554(12) 0.0298(9) 0.0514(11) 0.0054(8) 0.0031(10) -0.0069(8)
C1 0.0258(8) 0.0315(9) 0.0253(8) 0.0007(7) 0.0012(7) -0.0023(7)
C2 0.0355(10) 0.0356(10) 0.0303(9) 0.0009(8) -0.0008(8) 0.0020(9)
C3 0.0402(11) 0.0509(13) 0.0377(11) 0.0068(10) -0.0074(9) 0.0057(11)
C4 0.0425(12) 0.0655(15) 0.0330(11) 0.0004(10) -0.0108(9) -0.0035(11)
C5 0.0554(14) 0.0529(14) 0.0380(12) -0.0125(11) -0.0099(10) -0.0047(12)
C6 0.0444(12) 0.0369(11) 0.0378(11) -0.0052(9) -0.0052(9) 0.0009(10)
C7 0.0246(8) 0.0229(8) 0.0255(8) -0.0008(7) 0.0000(7) -0.0011(7)
C8 0.0243(8) 0.0229(8) 0.0252(8) 0.0010(7) 0.0016(7) -0.0020(7)
C9 0.0321(9) 0.0260(9) 0.0302(9) 0.0000(7) 0.0016(7) -0.0002(8)
C10 0.0251(9) 0.0327(9) 0.0255(8) -0.0005(7) 0.0001(7) -0.0014(8)
C11 0.0279(9) 0.0242(8) 0.0309(9) 0.0006(7) 0.0018(7) -0.0037(7)
C12 0.0335(10) 0.0272(9) 0.0294(9) 0.0029(7) -0.0004(8) -0.0027(8)
C13 0.0238(8) 0.0278(9) 0.0269(8) 0.0017(7) -0.0014(7) -0.0019(7)
C14 0.0278(9) 0.0283(9) 0.0254(8) 0.0010(7) -0.0020(7) -0.0028(8)
C15 0.0244(8) 0.0373(10) 0.0325(9) -0.0026(8) 0.0021(7) -0.0051(8)
C16 0.0299(9) 0.0347(10) 0.0337(10) -0.0057(8) -0.0024(8) -0.0061(8)
C17 0.0288(9) 0.0321(10) 0.0266(9) -0.0008(7) -0.0017(7) -0.0024(8)
C18 0.0294(10) 0.0407(11) 0.0301(9) 0.0000(8) 0.0041(8) -0.0080(9)
C19 0.0317(9) 0.0354(10) 0.0292(9) -0.0018(8) 0.0007(8) -0.0110(8)
C20 0.0324(10) 0.0317(10) 0.0258(9) 0.0017(7) 0.0004(7) -0.0020(8)
C21 0.0349(10) 0.0340(10) 0.0330(10) -0.0007(8) -0.0036(8) 0.0051(9)
C22 0.0473(12) 0.0354(10) 0.0306(10) -0.0025(8) -0.0100(9) 0.0046(9)
C23 0.0517(12) 0.0329(10) 0.0307(10) -0.0023(8) 0.0029(9) 0.0025(10)
C24 0.0352(11) 0.0579(14) 0.0447(12) -0.0108(11) 0.0032(9) 0.0078(11)
C25 0.0303(11) 0.0601(15) 0.0387(11) -0.0103(10) -0.0019(9) 0.0004(10)
C26 0.0262(9) 0.0315(10) 0.0339(9) -0.0021(8) 0.0029(7) -0.0031(8)
C27 0.0298(10) 0.0390(11) 0.0422(11) -0.0077(9) 0.0031(8) 0.0030(9)
C28 0.0541(15) 0.0389(13) 0.0785(19) -0.0047(13) 0.0103(14) 0.0119(12)

loop_
_atom_type_symbol
_atom_type_description
_atom_type_scat_dispersion_real
_atom_type_scat_dispersion_imag
_atom_type_scat_source
C C 0.0181 0.0091 'International Tables Vol C Tables 4.2.6.8 and 6.1.1.4'
H H 0.0000 0.0000 'International Tables Vol C Tables 4.2.6.8 and 6.1.1.4'
N N 0.0311 0.0180 'International Tables Vol C Tables 4.2.6.8 and 6.1.1.4'
O O 0.0492 0.0322 'International Tables Vol C Tables 4.2.6.8 and 6.1.1.4'

loop_
_geom_angle_atom_site_label_1
_geom_angle_atom_site_label_2
_geom_angle_atom_site_label_3
_geom_angle
_geom_angle_site_symmetry_1
_geom_angle_site_symmetry_3
_geom_angle_publ_flag
C10 O2 C11 106.79(13) . . ?
C2 C1 C7 123.95(16) . . ?
C6 C1 C2 117.99(18) . . ?
C6 C1 C7 118.06(17) . . ?
C1 C2 H2 119.6 . . ?
C3 C2 C1 120.89(19) . . ?
C3 C2 H2 119.6 . . ?
C2 C3 H3 119.8 . . ?
C4 C3 C2 120.5(2) . . ?
C4 C3 H3 119.8 . . ?
C3 C4 H4 120.3 . . ?
C3 C4 C5 119.5(2) . . ?
C5 C4 H4 120.3 . . ?
C4 C5 H5 119.8 . . ?
C4 C5 C6 120.4(2) . . ?
C6 C5 H5 119.8 . . ?
C1 C6 H6 119.6 . . ?
C5 C6 C1 120.7(2) . . ?
C5 C6 H6 119.6 . . ?
C1 C7 C8 115.52(14) . . ?
C1 C7 C11 112.19(14) . . ?
C11 C7 C8 90.23(13) . . ?
C26 C7 C1 109.63(14) . . ?
C26 C7 C8 113.98(14) . . ?
C26 C7 C11 114.25(15) . . ?
C7 C8 C13 102.77(13) . . ?
C9 C8 C7 119.78(14) . . ?
C9 C8 C10 114.36(15) . . ?
C9 C8 C13 113.10(15) . . ?
C10 C8 C7 99.21(14) . . ?
C10 C8 C13 105.73(14) . . ?
N1 C9 C8 178.2(2) . . ?
O1 C10 O2 123.62(17) . . ?
O1 C10 C8 130.28(18) . . ?
O2 C10 C8 106.07(15) . . ?
O2 C11 C7 102.09(13) . . ?
O2 C11 H11 114.1 . . ?
O2 C11 C12 105.91(14) . . ?
C7 C11 H11 114.1 . . ?
C12 C11 C7 105.26(14) . . ?
C12 C11 H11 114.1 . . ?
C11 C12 H12A 111.2 . . ?
C11 C12 H12B 111.2 . . ?
C11 C12 C13 102.77(14) . . ?
H12A C12 H12B 109.1 . . ?
C13 C12 H12A 111.2 . . ?
C13 C12 H12B 111.2 . . ?
C8 C13 H13 108.0 . . ?
C12 C13 C8 101.46(13) . . ?
C12 C13 H13 108.0 . . ?
C14 C13 C8 113.97(14) . . ?
C14 C13 C12 117.00(15) . . ?
C14 C13 H13 108.0 . . ?
C15 C14 C13 119.84(16) . . ?
C15 C14 C19 117.72(16) . . ?
C19 C14 C13 122.44(16) . . ?
C14 C15 H15 119.4 . . ?
C16 C15 C14 121.22(17) . . ?
C16 C15 H15 119.4 . . ?
C15 C16 H16 119.4 . . ?
C15 C16 C17 121.15(17) . . ?
C17 C16 H16 119.4 . . ?
C16 C17 C20 121.22(16) . . ?
C18 C17 C16 117.62(17) . . ?
C18 C17 C20 121.16(17) . . ?
C17 C18 H18 119.4 . . ?
C19 C18 C17 121.28(17) . . ?
C19 C18 H18 119.4 . . ?
C14 C19 H19 119.5 . . ?
C18 C19 C14 121.01(17) . . ?
C18 C19 H19 119.5 . . ?
C21 C20 C17 120.95(17) . . ?
C21 C20 C25 117.84(18) . . ?
C25 C20 C17 121.21(17) . . ?
C20 C21 H21 119.5 . . ?
C20 C21 C22 120.94(19) . . ?
C22 C21 H21 119.5 . . ?
C21 C22 H22 119.9 . . ?
C23 C22 C21 120.1(2) . . ?
C23 C22 H22 119.9 . . ?
C22 C23 H23 120.0 . . ?
C22 C23 C24 119.96(19) . . ?
C24 C23 H23 120.0 . . ?
C23 C24 H24 120.1 . . ?
C23 C24 C25 119.8(2) . . ?
C25 C24 H24 120.1 . . ?
C20 C25 H25 119.3 . . ?
C24 C25 C20 121.3(2) . . ?
C24 C25 H25 119.3 . . ?
C7 C26 H26 118.3 . . ?
C27 C26 C7 123.40(19) . . ?
C27 C26 H26 118.3 . . ?
C26 C27 C28 177.0(3) . . ?
C27 C28 H28A 120(2) . . ?
C27 C28 H28B 126(2) . . ?
H28A C28 H28B 113(3) . . ?

loop_
_geom_bond_atom_site_label_1
_geom_bond_atom_site_label_2
_geom_bond_distance
_geom_bond_site_symmetry_2
_geom_bond_publ_flag
O1 C10 1.198(2) . ?
O2 C10 1.353(2) . ?
O2 C11 1.468(2) . ?
N1 C9 1.138(3) . ?
C1 C2 1.393(3) . ?
C1 C6 1.391(3) . ?
C1 C7 1.528(2) . ?
C2 H2 0.9300 . ?
C2 C3 1.385(3) . ?
C3 H3 0.9300 . ?
C3 C4 1.372(3) . ?
C4 H4 0.9300 . ?
C4 C5 1.378(4) . ?
C5 H5 0.9300 . ?
C5 C6 1.388(3) . ?
C6 H6 0.9300 . ?
C7 C8 1.561(2) . ?
C7 C11 1.547(2) . ?
C7 C26 1.514(2) . ?
C8 C9 1.460(2) . ?
C8 C10 1.529(2) . ?
C8 C13 1.583(2) . ?
C11 H11 0.9800 . ?
C11 C12 1.521(3) . ?
C12 H12A 0.9700 . ?
C12 H12B 0.9700 . ?
C12 C13 1.550(2) . ?
C13 H13 0.9800 . ?
C13 C14 1.509(2) . ?
C14 C15 1.390(3) . ?
C14 C19 1.398(3) . ?
C15 H15 0.9300 . ?
C15 C16 1.388(3) . ?
C16 H16 0.9300 . ?
C16 C17 1.394(3) . ?
C17 C18 1.393(3) . ?
C17 C20 1.485(3) . ?
C18 H18 0.9300 . ?
C18 C19 1.386(3) . ?
C19 H19 0.9300 . ?
C20 C21 1.389(3) . ?
C20 C25 1.391(3) . ?
C21 H21 0.9300 . ?
C21 C22 1.390(3) . ?
C22 H22 0.9300 . ?
C22 C23 1.375(3) . ?
C23 H23 0.9300 . ?
C23 C24 1.377(3) . ?
C24 H24 0.9300 . ?
C24 C25 1.387(3) . ?
C25 H25 0.9300 . ?
C26 H26 0.9300 . ?
C26 C27 1.295(3) . ?
C27 C28 1.296(3) . ?
C28 H28A 0.96(4) . ?
C28 H28B 1.02(4) . ?

loop_
_geom_torsion_atom_site_label_1
_geom_torsion_atom_site_label_2
_geom_torsion_atom_site_label_3
_geom_torsion_atom_site_label_4
_geom_torsion
_geom_torsion_site_symmetry_1
_geom_torsion_site_symmetry_2
_geom_torsion_site_symmetry_3
_geom_torsion_site_symmetry_4
_geom_torsion_publ_flag
O2 C11 C12 C13 -71.33(16) . . . . ?
C1 C2 C3 C4 0.0(3) . . . . ?
C1 C7 C8 C9 -63.1(2) . . . . ?
C1 C7 C8 C10 61.99(17) . . . . ?
C1 C7 C8 C13 170.55(14) . . . . ?
C1 C7 C11 O2 -63.99(17) . . . . ?
C1 C7 C11 C12 -174.42(15) . . . . ?
C1 C7 C26 C27 -101.0(2) . . . . ?
C2 C1 C6 C5 -1.3(3) . . . . ?
C2 C1 C7 C8 6.5(2) . . . . ?
C2 C1 C7 C11 108.0(2) . . . . ?
C2 C1 C7 C26 -123.90(19) . . . . ?
C2 C3 C4 C5 -0.9(4) . . . . ?
C3 C4 C5 C6 0.7(4) . . . . ?
C4 C5 C6 C1 0.4(4) . . . . ?
C6 C1 C2 C3 1.1(3) . . . . ?
C6 C1 C7 C8 -172.46(17) . . . . ?
C6 C1 C7 C11 -71.0(2) . . . . ?
C6 C1 C7 C26 57.1(2) . . . . ?
C7 C1 C2 C3 -177.89(18) . . . . ?
C7 C1 C6 C5 177.77(19) . . . . ?
C7 C8 C10 O1 -144.8(2) . . . . ?
C7 C8 C10 O2 36.94(16) . . . . ?
C7 C8 C13 C12 -37.30(16) . . . . ?
C7 C8 C13 C14 -163.96(14) . . . . ?
C7 C11 C12 C13 36.34(18) . . . . ?
C8 C7 C11 O2 53.85(14) . . . . ?
C8 C7 C11 C12 -56.58(15) . . . . ?
C8 C7 C26 C27 127.8(2) . . . . ?
C8 C13 C14 C15 -100.9(2) . . . . ?
C8 C13 C14 C19 77.9(2) . . . . ?
C9 C8 C10 O1 -16.1(3) . . . . ?
C9 C8 C10 O2 165.68(15) . . . . ?
C9 C8 C13 C12 -167.87(15) . . . . ?
C9 C8 C13 C14 65.46(19) . . . . ?
C10 O2 C11 C7 -35.42(17) . . . . ?
C10 O2 C11 C12 74.51(17) . . . . ?
C10 C8 C13 C12 66.25(17) . . . . ?
C10 C8 C13 C14 -60.41(19) . . . . ?
C11 O2 C10 O1 -179.75(17) . . . . ?
C11 O2 C10 C8 -1.37(18) . . . . ?
C11 C7 C8 C9 -177.92(16) . . . . ?
C11 C7 C8 C10 -52.88(14) . . . . ?
C11 C7 C8 C13 55.69(14) . . . . ?
C11 C7 C26 C27 25.9(3) . . . . ?
C11 C12 C13 C8 1.02(17) . . . . ?
C11 C12 C13 C14 125.68(16) . . . . ?
C12 C13 C14 C15 141.04(18) . . . . ?
C12 C13 C14 C19 -40.2(2) . . . . ?
C13 C8 C10 O1 109.0(2) . . . . ?
C13 C8 C10 O2 -69.22(17) . . . . ?
C13 C14 C15 C16 179.00(17) . . . . ?
C13 C14 C19 C18 -178.58(18) . . . . ?
C14 C15 C16 C17 -0.5(3) . . . . ?
C15 C14 C19 C18 0.3(3) . . . . ?
C15 C16 C17 C18 0.5(3) . . . . ?
C15 C16 C17 C20 -178.74(18) . . . . ?
C16 C17 C18 C19 -0.1(3) . . . . ?
C16 C17 C20 C21 -41.5(3) . . . . ?
C16 C17 C20 C25 138.8(2) . . . . ?
C17 C18 C19 C14 -0.3(3) . . . . ?
C17 C20 C21 C22 -179.93(18) . . . . ?
C17 C20 C25 C24 179.9(2) . . . . ?
C18 C17 C20 C21 139.4(2) . . . . ?
C18 C17 C20 C25 -40.4(3) . . . . ?
C19 C14 C15 C16 0.1(3) . . . . ?
C20 C17 C18 C19 179.13(18) . . . . ?
C20 C21 C22 C23 0.6(3) . . . . ?
C21 C20 C25 C24 0.1(3) . . . . ?
C21 C22 C23 C24 -1.0(3) . . . . ?
C22 C23 C24 C25 0.9(4) . . . . ?
C23 C24 C25 C20 -0.5(4) . . . . ?
C25 C20 C21 C22 -0.1(3) . . . . ?
C26 C7 C8 C9 65.3(2) . . . . ?
C26 C7 C8 C10 -169.70(15) . . . . ?
C26 C7 C8 C13 -61.14(18) . . . . ?
C26 C7 C11 O2 170.43(14) . . . . ?
C26 C7 C11 C12 60.00(19) . . . . ?
